data_4000005
loop_
_publ_author_name
'Kleinke, Holger'
'Waldeck, Markus'
'G\"utlich, Philipp'

_publ_contact_author
;
Holger Kleinke
Department of Chemistry
University of Waterloo
Waterloo, ON, Canada N2L 3G1
;
_publ_contact_author_email kleinke@uwaterloo.ca
_publ_contact_author_fax '(1) 519 746-0435'
_publ_contact_author_phone '(1) 519 888-4567 ext. 3577'
_publ_section_title
;
 Ti~2~Sn~3~: A Novel Binary Intermetallic Phase, Prepared by
 Chemical Transport at Intermediate Temperature
;
_journal_coden_ASTM CMATEX
_journal_issue 8
_journal_name_full 'Chemistry of Materials'
_journal_page_first 2219
_journal_page_last 2224
_journal_paper_doi 10.1021/cm000131z
_journal_volume 12
_journal_year 2000
_chemical_formula_sum 'Sn3 Ti2'
_chemical_formula_weight 451.87
_space_group_IT_number 64
_symmetry_space_group_name_Hall '-C 2ac 2'
_symmetry_space_group_name_H-M 'C m c a'
_atom_sites_solution_hydrogens geom
_atom_sites_solution_primary direct
_atom_sites_solution_secondary difmap
_audit_creation_method SHELXL
_cell_angle_alpha 90.00
_cell_angle_beta 90.00
_cell_angle_gamma 90.00
_cell_formula_units_Z 8
_cell_length_a 5.9556(4)
_cell_length_b 19.964(2)
_cell_length_c 7.0281(5)
_cell_measurement_temperature 293(2)
_cell_volume 835.6(1)
_computing_structure_refinement 'SHELXL-93 (Sheldrick, 1993)'
_computing_structure_solution 'SHELXS-86 (Sheldrick, 1990)'
_diffrn_ambient_temperature 293(2)
_diffrn_radiation_monochromator graphite
_diffrn_radiation_source 'fine-focus sealed tube'
_diffrn_radiation_type MoK\a
_diffrn_radiation_wavelength 0.71073
_diffrn_reflns_av_R_equivalents 0.0281
_diffrn_reflns_av_sigmaI/netI 0.0201
_diffrn_reflns_limit_h_max 7
_diffrn_reflns_limit_h_min -7
_diffrn_reflns_limit_k_max 28
_diffrn_reflns_limit_k_min -28
_diffrn_reflns_limit_l_max 9
_diffrn_reflns_limit_l_min -9
_diffrn_reflns_number 5957
_diffrn_reflns_theta_max 30.25
_diffrn_reflns_theta_min 3.55
_exptl_absorpt_coefficient_mu 21.110
_exptl_absorpt_correction_T_max 0.34
_exptl_absorpt_correction_T_min 0.26
_exptl_absorpt_correction_type numerical
_exptl_crystal_density_diffrn 7.184
_exptl_crystal_F_000 1552
_refine_diff_density_max 0.612
_refine_diff_density_min -0.712
_refine_diff_density_rms 0.170
_refine_ls_extinction_coef 0.00080(4)
_refine_ls_extinction_expression Fc^*^=kFc[1+0.001xFc^2^\l^3^/sin(2\q)]^-1/4^
_refine_ls_extinction_method SHELXL
_refine_ls_goodness_of_fit_all 0.785
_refine_ls_goodness_of_fit_obs 0.852
_refine_ls_hydrogen_treatment ?
_refine_ls_matrix_type full
_refine_ls_number_parameters 30
_refine_ls_number_reflns 636
_refine_ls_number_restraints 0
_refine_ls_restrained_S_all 0.785
_refine_ls_restrained_S_obs 0.852
_refine_ls_R_factor_all 0.0183
_refine_ls_R_factor_obs 0.0116
_refine_ls_shift/esd_max -0.001
_refine_ls_shift/esd_mean 0.000
_refine_ls_structure_factor_coef Fsqd
_refine_ls_weighting_details 'w=1/[\s^2^(Fo^2^)+(0.0170P)^2^+0.0000P] where P=(Fo^2^+2Fc^2^)/3'
_refine_ls_weighting_scheme calc
_refine_ls_wR_factor_all 0.0256
_refine_ls_wR_factor_obs 0.0248
_reflns_number_observed 515
_reflns_number_total 636
_reflns_observed_criterion >2sigma(I)
_cod_data_source_file cm000131z.cif
_cod_data_source_block Ti2Sn3
_cod_depositor_comments
;
The following automatic conversions were performed:

'_refine_ls_weighting_scheme' value 'calc
w=1/[\s^2^(Fo^2^)+(0.0170P)^2^+0.0000P] where P=(Fo^2^+2Fc^2^)/3' was
changed to 'calc'. New tag '_refine_ls_weighting_details' was
created. The value of the new tag was set to
'w=1/[\s^2^(Fo^2^)+(0.0170P)^2^+0.0000P] where P=(Fo^2^+2Fc^2^)/3'.

Automatic conversion script
Id: cif_fix_values 3143 2015-03-26 13:38:13Z robertas 
;
_cod_original_sg_symbol_H-M 'C M C A'
_cod_original_formula_sum Ti2Sn3
_cod_database_code 4000005

loop_
_symmetry_equiv_pos_as_xyz
'x, y, z'
'-x, -y+1/2, z+1/2'
'-x, y+1/2, -z+1/2'
'x, -y, -z'
'x+1/2, y+1/2, z'
'-x+1/2, -y+1, z+1/2'
'-x+1/2, y+1, -z+1/2'
'x+1/2, -y+1/2, -z'
'-x, -y, -z'
'x, y-1/2, -z-1/2'
'x, -y-1/2, z-1/2'
'-x, y, z'
'-x+1/2, -y+1/2, -z'
'x+1/2, y, -z-1/2'
'x+1/2, -y, z-1/2'
'-x+1/2, y+1/2, z'

loop_
_atom_site_aniso_label
_atom_site_aniso_U_11
_atom_site_aniso_U_22
_atom_site_aniso_U_33
_atom_site_aniso_U_23
_atom_site_aniso_U_13
_atom_site_aniso_U_12
Sn1 0.0120(2) 0.00453(12) 0.00750(13) 0.00194(9) 0.000 0.000
Sn2 0.0098(2) 0.00770(12) 0.00414(12) -0.00147(9) 0.000 0.000
Sn3 0.0078(2) 0.00603(11) 0.00674(11) 0.000 0.00206(12) 0.000
Ti1 0.0089(5) 0.0043(3) 0.0040(3) 0.0007(2) 0.000 0.000
Ti2 0.0081(4) 0.0042(3) 0.0042(3) 0.000 -0.0008(3) 0.000

loop_
_atom_site_label
_atom_site_type_symbol
_atom_site_fract_x
_atom_site_fract_y
_atom_site_fract_z
_atom_site_U_iso_or_equiv
_atom_site_thermal_displace_type
_atom_site_occupancy
_atom_site_calc_flag
_atom_site_refinement_flags
_atom_site_disorder_group
Sn1 Sn 0.0000 0.276100(13) 0.07434(4) 0.00802(8) Uani 1 d S .
Sn2 Sn 0.0000 0.121389(13) -0.07325(4) 0.00721(8) Uani 1 d S .
Sn3 Sn 0.2500 0.020653(12) 0.2500 0.00687(8) Uani 1 d S .
Ti1 Ti 0.0000 0.41946(3) 0.04820(9) 0.0057(2) Uani 1 d S .
Ti2 Ti 0.2500 0.16427(3) 0.2500 0.00550(14) Uani 1 d S .

loop_
_atom_type_symbol
_atom_type_description
_atom_type_scat_dispersion_real
_atom_type_scat_dispersion_imag
_atom_type_scat_source
Ti Ti 0.2776 0.4457 'International Tables Vol C Tables 4.2.6.8 and 6.1.1.4'
Sn Sn -0.6537 1.4246 'International Tables Vol C Tables 4.2.6.8 and 6.1.1.4'

loop_
_geom_angle_atom_site_label_1
_geom_angle_atom_site_label_2
_geom_angle_atom_site_label_3
_geom_angle
_geom_angle_site_symmetry_1
_geom_angle_site_symmetry_3
_geom_angle_publ_flag
Ti1 Sn1 Ti2 141.356(13) . . ?
Ti1 Sn1 Ti2 141.356(13) . 14_456 ?
Ti2 Sn1 Ti2 60.536(13) . 14_456 ?
Ti1 Sn1 Ti2 63.32(2) . 2_554 ?
Ti2 Sn1 Ti2 151.159(11) . 2_554 ?
Ti2 Sn1 Ti2 111.768(11) 14_456 2_554 ?
Ti1 Sn1 Ti2 63.32(2) . 13 ?
Ti2 Sn1 Ti2 111.768(11) . 13 ?
Ti2 Sn1 Ti2 151.158(11) 14_456 13 ?
Ti2 Sn1 Ti2 60.139(9) 2_554 13 ?
Ti1 Sn1 Sn2 54.11(2) . 2 ?
Ti2 Sn1 Sn2 99.163(12) . 2 ?
Ti2 Sn1 Sn2 99.163(12) 14_456 2 ?
Ti2 Sn1 Sn2 109.644(14) 2_554 2 ?
Ti2 Sn1 Sn2 109.644(14) 13 2 ?
Ti1 Sn1 Sn2 157.76(2) . . ?
Ti2 Sn1 Sn2 54.307(10) . . ?
Ti2 Sn1 Sn2 54.307(10) 14_456 . ?
Ti2 Sn1 Sn2 97.791(14) 2_554 . ?
Ti2 Sn1 Sn2 97.791(14) 13 . ?
Sn2 Sn1 Sn2 148.130(11) 2 . ?
Ti1 Sn2 Ti2 148.295(4) 2_554 . ?
Ti1 Sn2 Ti2 148.295(4) 2_554 14_456 ?
Ti2 Sn2 Ti2 63.040(9) . 14_456 ?
Ti1 Sn2 Ti1 88.69(2) 2_554 13_455 ?
Ti2 Sn2 Ti1 122.498(15) . 13_455 ?
Ti2 Sn2 Ti1 61.994(14) 14_456 13_455 ?
Ti1 Sn2 Ti1 88.69(2) 2_554 13 ?
Ti2 Sn2 Ti1 61.994(14) . 13 ?
Ti2 Sn2 Ti1 122.498(15) 14_456 13 ?
Ti1 Sn2 Ti1 148.70(3) 13_455 13 ?
Ti1 Sn2 Sn1 56.61(2) 2_554 2_554 ?
Ti2 Sn2 Sn1 115.054(14) . 2_554 ?
Ti2 Sn2 Sn1 115.054(14) 14_456 2_554 ?
Ti1 Sn2 Sn1 102.231(13) 13_455 2_554 ?
Ti1 Sn2 Sn1 102.231(13) 13 2_554 ?
Ti1 Sn2 Sn1 125.60(2) 2_554 . ?
Ti2 Sn2 Sn1 57.391(13) . . ?
Ti2 Sn2 Sn1 57.391(13) 14_456 . ?
Ti1 Sn2 Sn1 103.407(13) 13_455 . ?
Ti1 Sn2 Sn1 103.407(13) 13 . ?
Sn1 Sn2 Sn1 68.997(8) 2_554 . ?
Ti1 Sn3 Ti1 130.12(3) 2 13 ?
Ti1 Sn3 Ti2 65.058(14) 2 . ?
Ti1 Sn3 Ti2 65.058(14) 13 . ?
Ti1 Sn3 Ti1 70.16(2) 2 10_556 ?
Ti1 Sn3 Ti1 158.51(2) 13 10_556 ?
Ti2 Sn3 Ti1 134.493(12) . 10_556 ?
Ti1 Sn3 Ti1 158.51(2) 2 5_545 ?
Ti1 Sn3 Ti1 70.16(2) 13 5_545 ?
Ti2 Sn3 Ti1 134.493(12) . 5_545 ?
Ti1 Sn3 Ti1 91.01(2) 10_556 5_545 ?
Ti1 Sn3 Sn3 58.322(8) 2 14_456 ?
Ti1 Sn3 Sn3 121.678(8) 13 14_456 ?
Ti2 Sn3 Sn3 90.0 . 14_456 ?
Ti1 Sn3 Sn3 58.902(8) 10_556 14_456 ?
Ti1 Sn3 Sn3 121.098(8) 5_545 14_456 ?
Ti1 Sn3 Sn3 121.678(7) 2 14_556 ?
Ti1 Sn3 Sn3 58.322(7) 13 14_556 ?
Ti2 Sn3 Sn3 90.0 . 14_556 ?
Ti1 Sn3 Sn3 121.098(8) 10_556 14_556 ?
Ti1 Sn3 Sn3 58.902(8) 5_545 14_556 ?
Sn3 Sn3 Sn3 180.00(2) 14_456 14_556 ?
Sn2 Ti1 Sn3 146.131(11) 2 2_554 ?
Sn2 Ti1 Sn3 146.131(11) 2 13 ?
Sn3 Ti1 Sn3 63.355(15) 2_554 13 ?
Sn2 Ti1 Sn1 69.29(2) 2 . ?
Sn3 Ti1 Sn1 117.92(2) 2_554 . ?
Sn3 Ti1 Sn1 117.92(2) 13 . ?
Sn2 Ti1 Sn3 74.63(2) 2 10_566 ?
Sn3 Ti1 Sn3 109.84(2) 2_554 10_566 ?
Sn3 Ti1 Sn3 78.282(14) 13 10_566 ?
Sn1 Ti1 Sn3 131.90(2) . 10_566 ?
Sn2 Ti1 Sn3 74.63(2) 2 5_455 ?
Sn3 Ti1 Sn3 78.282(14) 2_554 5_455 ?
Sn3 Ti1 Sn3 109.84(2) 13 5_455 ?
Sn1 Ti1 Sn3 131.90(2) . 5_455 ?
Sn3 Ti1 Sn3 62.20(2) 10_566 5_455 ?
Sn2 Ti1 Ti2 119.58(2) 2 2_554 ?
Sn3 Ti1 Ti2 57.97(2) 2_554 2_554 ?
Sn3 Ti1 Ti2 88.83(2) 13 2_554 ?
Sn1 Ti1 Ti2 59.99(2) . 2_554 ?
Sn3 Ti1 Ti2 165.71(3) 10_566 2_554 ?
Sn3 Ti1 Ti2 117.872(9) 5_455 2_554 ?
Sn2 Ti1 Ti2 119.58(2) 2 13 ?
Sn3 Ti1 Ti2 88.83(2) 2_554 13 ?
Sn3 Ti1 Ti2 57.97(2) 13 13 ?
Sn1 Ti1 Ti2 59.99(2) . 13 ?
Sn3 Ti1 Ti2 117.872(9) 10_566 13 ?
Sn3 Ti1 Ti2 165.71(3) 5_455 13 ?
Ti2 Ti1 Ti2 58.096(14) 2_554 13 ?
Sn2 Ti1 Sn2 82.432(14) 2 13_455 ?
Sn3 Ti1 Sn2 69.366(8) 2_554 13_455 ?
Sn3 Ti1 Sn2 131.22(2) 13 13_455 ?
Sn1 Ti1 Sn2 74.526(13) . 13_455 ?
Sn3 Ti1 Sn2 130.86(2) 10_566 13_455 ?
Sn3 Ti1 Sn2 70.090(9) 5_455 13_455 ?
Ti2 Ti1 Sn2 55.084(8) 2_554 13_455 ?
Ti2 Ti1 Sn2 111.27(2) 13 13_455 ?
Sn2 Ti1 Sn2 82.432(14) 2 13 ?
Sn3 Ti1 Sn2 131.22(2) 2_554 13 ?
Sn3 Ti1 Sn2 69.366(8) 13 13 ?
Sn1 Ti1 Sn2 74.526(13) . 13 ?
Sn3 Ti1 Sn2 70.090(9) 10_566 13 ?
Sn3 Ti1 Sn2 130.86(2) 5_455 13 ?
Ti2 Ti1 Sn2 111.27(2) 2_554 13 ?
Ti2 Ti1 Sn2 55.084(8) 13 13 ?
Sn2 Ti1 Sn2 148.70(3) 13_455 13 ?
Sn2 Ti1 Ti1 118.94(3) 2 9_565 ?
Sn3 Ti1 Ti1 55.60(2) 2_554 9_565 ?
Sn3 Ti1 Ti1 55.60(2) 13 9_565 ?
Sn1 Ti1 Ti1 171.78(4) . 9_565 ?
Sn3 Ti1 Ti1 54.24(2) 10_566 9_565 ?
Sn3 Ti1 Ti1 54.24(2) 5_455 9_565 ?
Ti2 Ti1 Ti1 113.11(3) 2_554 9_565 ?
Ti2 Ti1 Ti1 113.11(3) 13 9_565 ?
Sn2 Ti1 Ti1 105.651(13) 13_455 9_565 ?
Sn2 Ti1 Ti1 105.651(13) 13 9_565 ?
Sn2 Ti2 Sn2 145.01(3) . 14_556 ?
Sn2 Ti2 Sn3 72.507(13) . . ?
Sn2 Ti2 Sn3 72.507(13) 14_556 . ?
Sn2 Ti2 Sn1 145.50(2) . 14_556 ?
Sn2 Ti2 Sn1 68.301(9) 14_556 14_556 ?
Sn3 Ti2 Sn1 139.097(9) . 14_556 ?
Sn2 Ti2 Sn1 68.301(9) . . ?
Sn2 Ti2 Sn1 145.50(2) 14_556 . ?
Sn3 Ti2 Sn1 139.097(9) . . ?
Sn1 Ti2 Sn1 81.81(2) 14_556 . ?
Sn2 Ti2 Sn1 118.060(6) . 2 ?
Sn2 Ti2 Sn1 76.729(8) 14_556 2 ?
Sn3 Ti2 Sn1 113.617(12) . 2 ?
Sn1 Ti2 Sn1 68.232(11) 14_556 2 ?
Sn1 Ti2 Sn1 76.423(12) . 2 ?
Sn2 Ti2 Sn1 76.729(8) . 13 ?
Sn2 Ti2 Sn1 118.060(6) 14_556 13 ?
Sn3 Ti2 Sn1 113.617(12) . 13 ?
Sn1 Ti2 Sn1 76.423(12) 14_556 13 ?
Sn1 Ti2 Sn1 68.232(11) . 13 ?
Sn1 Ti2 Sn1 132.77(2) 2 13 ?
Sn2 Ti2 Ti2 121.520(4) . 14_556 ?
Sn2 Ti2 Ti2 58.480(4) 14_556 14_556 ?
Sn3 Ti2 Ti2 90.0 . 14_556 ?
Sn1 Ti2 Ti2 59.732(6) 14_556 14_556 ?
Sn1 Ti2 Ti2 120.268(6) . 14_556 ?
Sn1 Ti2 Ti2 120.070(4) 2 14_556 ?
Sn1 Ti2 Ti2 59.930(4) 13 14_556 ?
Sn2 Ti2 Ti2 58.480(4) . 14_456 ?
Sn2 Ti2 Ti2 121.520(4) 14_556 14_456 ?
Sn3 Ti2 Ti2 90.0 . 14_456 ?
Sn1 Ti2 Ti2 120.268(6) 14_556 14_456 ?
Sn1 Ti2 Ti2 59.732(6) . 14_456 ?
Sn1 Ti2 Ti2 59.930(4) 2 14_456 ?
Sn1 Ti2 Ti2 120.070(4) 13 14_456 ?
Ti2 Ti2 Ti2 180.00(5) 14_556 14_456 ?
Sn2 Ti2 Ti1 97.33(2) . 2 ?
Sn2 Ti2 Ti1 62.922(10) 14_556 2 ?
Sn3 Ti2 Ti1 56.97(2) . 2 ?
Sn1 Ti2 Ti1 111.783(14) 14_556 2 ?
Sn1 Ti2 Ti1 116.930(10) . 2 ?
Sn1 Ti2 Ti1 56.689(14) 2 2 ?
Sn1 Ti2 Ti1 170.38(2) 13 2 ?
Ti2 Ti2 Ti1 119.048(7) 14_556 2 ?
Ti2 Ti2 Ti1 60.952(7) 14_456 2 ?
Sn2 Ti2 Ti1 62.922(10) . 13 ?
Sn2 Ti2 Ti1 97.33(2) 14_556 13 ?
Sn3 Ti2 Ti1 56.97(2) . 13 ?
Sn1 Ti2 Ti1 116.930(10) 14_556 13 ?
Sn1 Ti2 Ti1 111.783(14) . 13 ?
Sn1 Ti2 Ti1 170.38(2) 2 13 ?
Sn1 Ti2 Ti1 56.689(14) 13 13 ?
Ti2 Ti2 Ti1 60.952(7) 14_556 13 ?
Ti2 Ti2 Ti1 119.048(7) 14_456 13 ?
Ti1 Ti2 Ti1 113.94(3) 2 13 ?

loop_
_geom_bond_atom_site_label_1
_geom_bond_atom_site_label_2
_geom_bond_distance
_geom_bond_site_symmetry_2
_geom_bond_publ_flag
Sn1 Ti1 2.8679(8) . ?
Sn1 Ti2 2.9539(6) . ?
Sn1 Ti2 2.9539(6) 14_456 ?
Sn1 Ti2 2.9716(4) 2_554 ?
Sn1 Ti2 2.9716(4) 13 ?
Sn1 Sn2 3.2129(4) 2 ?
Sn1 Sn2 3.2582(5) . ?
Sn2 Ti1 2.7827(7) 2_554 ?
Sn2 Ti2 2.8479(3) . ?
Sn2 Ti2 2.8479(3) 14_456 ?
Sn2 Ti1 3.0925(3) 13_455 ?
Sn2 Ti1 3.0925(3) 13 ?
Sn2 Sn1 3.2129(4) 2_554 ?
Sn3 Ti1 2.8352(6) 2 ?
Sn3 Ti1 2.8352(6) 13 ?
Sn3 Ti2 2.8671(7) . ?
Sn3 Ti1 2.8827(6) 10_556 ?
Sn3 Ti1 2.8827(6) 5_545 ?
Sn3 Sn3 2.9778(2) 14_456 ?
Sn3 Sn3 2.9778(2) 14_556 ?
Ti1 Sn2 2.7827(7) 2 ?
Ti1 Sn3 2.8352(6) 2_554 ?
Ti1 Sn3 2.8352(6) 13 ?
Ti1 Sn3 2.8827(6) 10_566 ?
Ti1 Sn3 2.8827(6) 5_455 ?
Ti1 Ti2 3.0665(7) 2_554 ?
Ti1 Ti2 3.0665(7) 13 ?
Ti1 Sn2 3.0925(3) 13_455 ?
Ti1 Sn2 3.0925(3) 13 ?
Ti1 Ti1 3.2864(14) 9_565 ?
Ti2 Sn2 2.8479(3) 14_556 ?
Ti2 Sn1 2.9539(6) 14_556 ?
Ti2 Sn1 2.9715(4) 2 ?
Ti2 Sn1 2.9716(4) 13 ?
Ti2 Ti2 2.9778(2) 14_556 ?
Ti2 Ti2 2.9778(2) 14_456 ?
Ti2 Ti1 3.0665(7) 2 ?
Ti2 Ti1 3.0665(7) 13 ?
